data_7026090
loop_
_publ_author_name
'Kozoni, Chrysa'
'Manolopoulou, Efi'
'Siczek, Milosz'
'Lis, Tadeusz'
'Brechin, Euan K.'
'Milios, Constantinos J.'

_publ_section_title
;
 Polynuclear manganese amino acid complexes.
;
_journal_issue 34
_journal_name_full 'Dalton transactions (Cambridge, England : 2003)'
_journal_page_first 7943
_journal_page_last 7950
_journal_paper_doi 10.1039/c0dt00192a
_journal_volume 39
_journal_year 2010
_chemical_formula_moiety 'C25.87 H31.74 Mn3 N4 O12 Cl, 1.87(C H4 O), 0.13(H2 O)'
_chemical_formula_sum 'C27.74 H39.48 Cl Mn3 N4 O14'
_chemical_formula_weight 853.26
_chemical_name_systematic
;
?
;
_space_group_IT_number 60
_symmetry_cell_setting orthorhombic
_symmetry_space_group_name_Hall '-P 2n 2ab'
_symmetry_space_group_name_H-M 'P b c n'
_atom_sites_solution_hydrogens geom
_atom_sites_solution_primary direct
_atom_sites_solution_secondary difmap
_audit_creation_method SHELXL-97
_cell_angle_alpha 90.00
_cell_angle_beta 90.00
_cell_angle_gamma 90.00
_cell_formula_units_Z 8
_cell_length_a 21.429(9)
_cell_length_b 8.344(3)
_cell_length_c 39.58(2)
_cell_measurement_reflns_used 9108
_cell_measurement_temperature 90(2)
_cell_measurement_theta_max 27.57
_cell_measurement_theta_min 4.75
_cell_volume 7077(5)
_computing_cell_refinement 'CrysAlis CCD, Oxford Diffraction Ltd.'
_computing_data_collection 'CrysAlis RED, Oxford Diffraction Ltd.'
_computing_data_reduction 'CrysAlis RED, Oxford Diffraction Ltd.'
_computing_structure_refinement 'SHELXL-97 (Sheldrick, 1997)'
_computing_structure_solution 'SHELXS-97 (Sheldrick, 1990)'
_diffrn_ambient_temperature 90(2)
_diffrn_measured_fraction_theta_full 0.994
_diffrn_measured_fraction_theta_max 0.994
_diffrn_measurement_device_type 'Xcalibur PX KM4CCD'
_diffrn_measurement_method '\f and \w'
_diffrn_radiation_monochromator graphite
_diffrn_radiation_source 'fine-focus sealed tube'
_diffrn_radiation_type MoK\a
_diffrn_radiation_wavelength 0.71073
_diffrn_reflns_av_R_equivalents 0.1222
_diffrn_reflns_av_sigmaI/netI 0.1895
_diffrn_reflns_limit_h_max 22
_diffrn_reflns_limit_h_min -27
_diffrn_reflns_limit_k_max 8
_diffrn_reflns_limit_k_min -10
_diffrn_reflns_limit_l_max 49
_diffrn_reflns_limit_l_min -51
_diffrn_reflns_number 28477
_diffrn_reflns_theta_full 26.50
_diffrn_reflns_theta_max 27.57
_diffrn_reflns_theta_min 4.75
_exptl_absorpt_coefficient_mu 1.200
_exptl_absorpt_correction_T_max 0.978
_exptl_absorpt_correction_T_min 0.857
_exptl_absorpt_correction_type analytical
_exptl_absorpt_process_details
;
CrysAlis RED, Oxford Diffraction Ltd.,
Version 1.171.32.5 (release 08-05-2007 CrysAlis171 .NET)
(compiled May 8 2007,13:10:02)
Analytical numeric absorption correction using a multifaceted crystal
model based on expressions derived by R.C. Clark & J.S. Reid.
(Clark, R. C. & Reid, J. S. (1995). Acta Cryst. A51, 887-897)
;
_exptl_crystal_colour 'pale green'
_exptl_crystal_density_diffrn 1.602
_exptl_crystal_density_method 'not measured'
_exptl_crystal_description needle
_exptl_crystal_F_000 3503
_exptl_crystal_size_max 0.24
_exptl_crystal_size_mid 0.05
_exptl_crystal_size_min 0.02
_refine_diff_density_max 0.802
_refine_diff_density_min -0.637
_refine_diff_density_rms 0.092
_refine_ls_extinction_method none
_refine_ls_goodness_of_fit_ref 0.957
_refine_ls_hydrogen_treatment constr
_refine_ls_matrix_type full
_refine_ls_number_parameters 464
_refine_ls_number_reflns 8126
_refine_ls_number_restraints 0
_refine_ls_restrained_S_all 0.957
_refine_ls_R_factor_all 0.1460
_refine_ls_R_factor_gt 0.0604
_refine_ls_shift/su_max 0.001
_refine_ls_shift/su_mean 0.000
_refine_ls_structure_factor_coef Fsqd
_refine_ls_weighting_details 'calc w=1/[\s^2^(Fo^2^)+(0.0000P)^2^] where P=(Fo^2^+2Fc^2^)/3'
_refine_ls_weighting_scheme calc
_refine_ls_wR_factor_gt 0.0549
_refine_ls_wR_factor_ref 0.0611
_reflns_number_gt 3913
_reflns_number_total 8126
_reflns_threshold_expression >2sigma(I)
_cod_data_source_file c0dt00192a.txt
_cod_data_source_block cm251ra
_cod_database_code 7026090

loop_
_symmetry_equiv_pos_as_xyz
'x, y, z'
'-x+1/2, -y+1/2, z+1/2'
'-x, y, -z+1/2'
'x+1/2, -y+1/2, -z'
'-x, -y, -z'
'x-1/2, y-1/2, -z-1/2'
'x, -y, z-1/2'
'-x-1/2, y-1/2, z'

loop_
_atom_site_label
_atom_site_type_symbol
_atom_site_fract_x
_atom_site_fract_y
_atom_site_fract_z
_atom_site_U_iso_or_equiv
_atom_site_adp_type
_atom_site_occupancy
_atom_site_symmetry_multiplicity
_atom_site_calc_flag
_atom_site_refinement_flags
_atom_site_disorder_assembly
_atom_site_disorder_group
Mn1 Mn 0.62011(3) 0.21366(7) 0.396315(14) 0.01685(15) Uani 1 1 d . A .
Mn2 Mn 0.59570(3) 0.39040(8) 0.326250(14) 0.02493(17) Uani 1 1 d . A .
Mn3 Mn 0.49216(3) 0.41668(7) 0.387138(14) 0.02055(16) Uani 1 1 d . . .
Cl Cl 0.55654(5) -0.04561(14) 0.37071(3) 0.0488(4) Uani 1 1 d . . .
O1 O 0.56479(11) 0.3284(3) 0.36887(5) 0.0176(6) Uani 1 1 d . A .
O11 O 0.67267(11) 0.0856(3) 0.42267(6) 0.0249(7) Uani 1 1 d . . .
O21 O 0.50670(12) 0.3236(3) 0.43032(6) 0.0251(7) Uani 1 1 d . A .
N11 N 0.56328(14) 0.2481(4) 0.43566(8) 0.0192(8) Uani 1 1 d . . .
C11 C 0.67529(18) 0.0657(5) 0.45620(10) 0.0206(10) Uani 1 1 d . A .
C21 C 0.62999(18) 0.1274(5) 0.47855(10) 0.0242(11) Uani 1 1 d . . .
C31 C 0.63720(19) 0.1029(5) 0.51302(10) 0.0389(13) Uani 1 1 d . A .
H31 H 0.6068 0.1453 0.5281 0.047 Uiso 1 1 calc R . .
C41 C 0.6872(2) 0.0188(5) 0.52613(10) 0.0342(13) Uani 1 1 d . . .
H41 H 0.6916 0.0040 0.5498 0.041 Uiso 1 1 calc R A .
C51 C 0.73068(19) -0.0432(5) 0.50399(10) 0.0312(12) Uani 1 1 d . A .
H51 H 0.7647 -0.1037 0.5126 0.037 Uiso 1 1 calc R . .
C61 C 0.72550(18) -0.0188(5) 0.46960(10) 0.0236(11) Uani 1 1 d . . .
H61 H 0.7566 -0.0602 0.4549 0.028 Uiso 1 1 calc R A .
C71 C 0.57513(19) 0.2145(5) 0.46680(10) 0.0274(11) Uani 1 1 d . A .
H71 H 0.5459 0.2491 0.4833 0.033 Uiso 1 1 calc R . .
O12 O 0.62862(11) 0.4582(3) 0.28516(6) 0.0226(7) Uani 1 1 d . . .
O22 O 0.68042(10) 0.1712(3) 0.36060(6) 0.0161(7) Uani 1 1 d . . .
N22 N 0.66358(13) 0.2256(3) 0.32861(7) 0.0153(8) Uani 1 1 d . A .
C12 C 0.65281(17) 0.3642(5) 0.26119(10) 0.0183(10) Uani 1 1 d . . .
C22 C 0.68640(17) 0.2217(5) 0.26923(9) 0.0182(10) Uani 1 1 d . A .
C32 C 0.71303(18) 0.1325(4) 0.24299(10) 0.0260(11) Uani 1 1 d . . .
H32 H 0.7356 0.0376 0.2482 0.031 Uiso 1 1 calc R . .
C42 C 0.70734(19) 0.1787(5) 0.20996(10) 0.0311(12) Uani 1 1 d . . .
H42 H 0.7260 0.1169 0.1925 0.037 Uiso 1 1 calc R . .
C52 C 0.67413(18) 0.3166(5) 0.20215(10) 0.0254(11) Uani 1 1 d . . .
H52 H 0.6695 0.3479 0.1792 0.031 Uiso 1 1 calc R . .
C62 C 0.64777(16) 0.4086(5) 0.22734(9) 0.0195(10) Uani 1 1 d . . .
H62 H 0.6259 0.5037 0.2215 0.023 Uiso 1 1 calc R . .
C72 C 0.69510(17) 0.1692(5) 0.30353(9) 0.0194(10) Uiso 1 1 d . . .
H72 H 0.7255 0.0890 0.3079 0.023 Uiso 1 1 calc R A .
O13 O 0.41483(12) 0.4880(3) 0.40298(6) 0.0299(8) Uani 1 1 d . A .
O23 O 0.52805(13) 0.5361(4) 0.32008(7) 0.0488(10) Uani 1 1 d . . .
N13 N 0.48154(15) 0.5411(4) 0.34379(7) 0.0315(10) Uani 1 1 d . A .
C13 C 0.37464(18) 0.5944(5) 0.39053(10) 0.0224(10) Uani 1 1 d . . .
C23 C 0.38325(19) 0.6705(5) 0.35885(10) 0.0246(11) Uani 1 1 d . A .
C33 C 0.33878(19) 0.7808(5) 0.34795(10) 0.0291(11) Uani 1 1 d . . .
H33 H 0.3443 0.8319 0.3267 0.035 Uiso 1 1 calc R A .
C43 C 0.28702(19) 0.8177(5) 0.36712(11) 0.0306(12) Uani 1 1 d . A .
H43 H 0.2569 0.8923 0.3591 0.037 Uiso 1 1 calc R . .
C53 C 0.27975(17) 0.7446(5) 0.39797(11) 0.0279(11) Uani 1 1 d . . .
H53 H 0.2444 0.7705 0.4114 0.034 Uiso 1 1 calc R A .
C63 C 0.32236(18) 0.6349(5) 0.40993(10) 0.0272(11) Uani 1 1 d . A .
H63 H 0.3162 0.5865 0.4314 0.033 Uiso 1 1 calc R . .
C73 C 0.43647(19) 0.6401(5) 0.33766(9) 0.0283(12) Uani 1 1 d . . .
H73 H 0.4388 0.6986 0.3171 0.034 Uiso 1 1 calc R A .
O14 O 0.66883(11) 0.4395(3) 0.40714(6) 0.0232(7) Uani 1 1 d . . .
O24 O 0.66113(11) 0.5454(3) 0.35482(7) 0.0275(7) Uani 1 1 d . . .
N14 N 0.70274(16) 0.8270(4) 0.37324(10) 0.0552(13) Uani 1 1 d . A .
H141 H 0.7427 0.8085 0.3664 0.083 Uiso 1 1 calc R . .
H142 H 0.6993 0.9295 0.3809 0.083 Uiso 1 1 calc R . .
H143 H 0.6763 0.8121 0.3555 0.083 Uiso 1 1 calc R . .
C14 C 0.67114(17) 0.5522(5) 0.38603(13) 0.0279(11) Uani 1 1 d . A .
C24 C 0.68643(19) 0.7149(5) 0.40063(12) 0.0427(13) Uani 1 1 d . . .
H241 H 0.6500 0.7565 0.4133 0.051 Uiso 1 1 calc R A .
H242 H 0.7219 0.7053 0.4165 0.051 Uiso 1 1 calc R . .
O15 O 0.54362(12) 0.1863(4) 0.30094(6) 0.0354(8) Uani 1 1 d . . .
H15 H 0.5531 0.0906 0.3050 0.042 Uiso 1 1 d R A .
C15 C 0.4802(2) 0.1982(9) 0.29035(12) 0.106(3) Uani 1 1 d . A .
H151 H 0.4758 0.2870 0.2743 0.159 Uiso 1 1 calc R . .
H152 H 0.4535 0.2177 0.3100 0.159 Uiso 1 1 calc R . .
H153 H 0.4676 0.0979 0.2794 0.159 Uiso 1 1 calc R . .
O16 O 0.44388(12) 0.1847(4) 0.37262(6) 0.0413(8) Uani 1 1 d . A .
H16 H 0.4669 0.1060 0.3685 0.062 Uiso 1 1 d R . .
C16 C 0.3979(2) 0.1205(6) 0.39564(14) 0.082(2) Uani 1 1 d . . .
H161 H 0.4092 0.1488 0.4189 0.123 Uiso 1 1 calc R A .
H162 H 0.3964 0.0036 0.3934 0.123 Uiso 1 1 calc R . .
H163 H 0.3568 0.1656 0.3903 0.123 Uiso 1 1 calc R . .
O17 O 0.53709(12) 0.6423(3) 0.40770(7) 0.0399(10) Uani 0.870(4) 1 d P A 1
H17 H 0.5455 0.7162 0.3940 0.060 Uiso 0.870(4) 1 d PR A 1
O1W O 0.53709(12) 0.6423(3) 0.40770(7) 0.0399(10) Uani 0.13 1 d P A 1
C17 C 0.5202(3) 0.7064(7) 0.43923(14) 0.074(2) Uani 0.870(4) 1 d P A 1
H17A H 0.4748 0.7182 0.4404 0.112 Uiso 0.870(4) 1 d PR A 1
H17B H 0.5400 0.8115 0.4421 0.112 Uiso 0.870(4) 1 d PR A 1
H17C H 0.5343 0.6342 0.4572 0.112 Uiso 0.870(4) 1 d PR A 1
O18 O 0.4207(4) 0.4692(7) 0.48298(15) 0.162(4) Uani 0.870(4) 1 d P A 2
H18 H 0.4539 0.4270 0.4761 0.244 Uiso 0.870(4) 1 calc PR A 2
C18 C 0.3838(3) 0.3629(8) 0.49201(18) 0.101(3) Uani 0.870(4) 1 d P A 2
H18A H 0.4065 0.2618 0.4948 0.151 Uiso 0.870(4) 1 calc PR A 2
H18B H 0.3513 0.3496 0.4748 0.151 Uiso 0.870(4) 1 calc PR A 2
H18C H 0.3645 0.3933 0.5135 0.151 Uiso 0.870(4) 1 calc PR A 2
O19 O 0.6591(3) 0.7822(6) 0.29649(12) 0.032(2) Uani 0.550(6) 1 d P B 1
H19 H 0.6646 0.6832 0.2941 0.048 Uiso 0.550(6) 1 calc PR B 1
C19 C 0.6092(4) 0.8332(11) 0.2753(3) 0.034(3) Uiso 0.550(6) 1 d P B 1
H19A H 0.6177 0.9419 0.2671 0.052 Uiso 0.550(6) 1 calc PR B 1
H19B H 0.5702 0.8327 0.2882 0.052 Uiso 0.550(6) 1 calc PR B 1
H19C H 0.6056 0.7601 0.2560 0.052 Uiso 0.550(6) 1 calc PR B 1
O20 O 0.5885(4) 0.8588(8) 0.29606(17) 0.059(3) Uani 0.450(6) 1 d P B 2
H20 H 0.5624 0.8002 0.3060 0.089 Uiso 0.450(6) 1 calc PR B 2
C20 C 0.5881(6) 0.8228(13) 0.2607(3) 0.065(4) Uiso 0.450(6) 1 d P B 2
H20A H 0.5922 0.9223 0.2478 0.097 Uiso 0.450(6) 1 calc PR B 2
H20B H 0.5488 0.7698 0.2548 0.097 Uiso 0.450(6) 1 calc PR B 2
H20C H 0.6231 0.7515 0.2554 0.097 Uiso 0.450(6) 1 calc PR B 2
O2W O 0.5337(10) 0.6424(15) 0.4794(3) 0.056(10) Uiso 0.130(4) 1 d PR A 2

loop_
_atom_site_aniso_label
_atom_site_aniso_U_11
_atom_site_aniso_U_22
_atom_site_aniso_U_33
_atom_site_aniso_U_23
_atom_site_aniso_U_13
_atom_site_aniso_U_12
Mn1 0.0182(3) 0.0133(3) 0.0190(4) -0.0001(3) -0.0007(3) 0.0016(3)
Mn2 0.0301(4) 0.0253(4) 0.0193(4) 0.0049(3) 0.0052(3) 0.0141(4)
Mn3 0.0220(4) 0.0194(4) 0.0203(4) 0.0003(3) 0.0019(3) 0.0062(3)
Cl 0.0307(7) 0.0184(7) 0.0971(11) -0.0191(7) 0.0167(6) -0.0058(6)
O1 0.0165(16) 0.0128(16) 0.0234(17) 0.0022(12) 0.0008(11) 0.0038(13)
O11 0.0315(18) 0.0198(18) 0.0235(17) 0.0067(14) 0.0008(12) 0.0111(16)
O21 0.0184(17) 0.0321(19) 0.0249(17) 0.0067(13) 0.0039(12) 0.0058(15)
N11 0.027(2) 0.010(2) 0.021(2) -0.0012(15) -0.0005(15) -0.0001(17)
C11 0.025(3) 0.013(3) 0.024(3) -0.004(2) -0.0055(19) -0.002(2)
C21 0.024(3) 0.028(3) 0.020(3) -0.001(2) -0.0012(18) 0.003(2)
C31 0.033(3) 0.055(4) 0.028(3) -0.004(3) 0.002(2) 0.016(3)
C41 0.046(3) 0.044(3) 0.012(3) -0.001(2) -0.007(2) 0.005(3)
C51 0.044(3) 0.026(3) 0.023(3) 0.002(2) -0.005(2) 0.014(3)
C61 0.035(3) 0.020(3) 0.016(3) 0.000(2) 0.0007(18) 0.005(2)
C71 0.035(3) 0.028(3) 0.020(3) -0.002(2) 0.0083(19) 0.006(3)
O12 0.0331(18) 0.0199(17) 0.0148(16) 0.0019(13) 0.0054(12) 0.0104(15)
O22 0.0179(17) 0.0116(17) 0.0189(16) -0.0003(12) -0.0009(11) -0.0013(13)
N22 0.026(2) 0.0099(19) 0.0098(18) 0.0038(15) -0.0033(14) -0.0025(17)
C12 0.011(2) 0.024(3) 0.020(3) 0.002(2) 0.0003(17) -0.007(2)
C22 0.016(2) 0.023(3) 0.015(2) -0.001(2) 0.0029(16) -0.001(2)
C32 0.032(3) 0.024(3) 0.022(3) 0.003(2) 0.0061(18) 0.011(2)
C42 0.035(3) 0.035(3) 0.023(3) -0.004(2) 0.012(2) 0.006(3)
C52 0.029(3) 0.030(3) 0.017(3) 0.002(2) 0.0007(19) -0.008(2)
C62 0.015(2) 0.023(3) 0.020(3) -0.003(2) -0.0033(17) -0.002(2)
O13 0.0254(18) 0.032(2) 0.0322(18) 0.0051(14) 0.0090(13) 0.0127(16)
O23 0.052(2) 0.067(3) 0.027(2) 0.0215(17) 0.0244(15) 0.0478(19)
N13 0.034(2) 0.041(3) 0.020(2) 0.0069(18) 0.0072(16) 0.020(2)
C13 0.021(2) 0.017(2) 0.029(3) -0.013(2) -0.004(2) 0.002(2)
C23 0.021(3) 0.033(3) 0.019(3) -0.010(2) -0.0065(19) 0.010(2)
C33 0.032(3) 0.030(3) 0.026(3) -0.003(2) -0.007(2) 0.011(3)
C43 0.021(3) 0.034(3) 0.037(3) -0.011(2) -0.011(2) 0.018(2)
C53 0.011(2) 0.034(3) 0.039(3) -0.017(2) 0.001(2) 0.005(2)
C63 0.014(2) 0.027(3) 0.041(3) -0.006(2) 0.001(2) 0.000(2)
C73 0.032(3) 0.033(3) 0.020(3) 0.003(2) -0.0030(19) 0.020(2)
O14 0.0295(18) 0.0118(17) 0.0283(18) -0.0071(14) -0.0012(12) -0.0067(15)
O24 0.0372(19) 0.0116(18) 0.0338(19) 0.0051(15) 0.0091(14) -0.0017(15)
N14 0.021(2) 0.016(2) 0.128(4) 0.005(2) 0.015(2) -0.001(2)
C14 0.012(2) 0.020(3) 0.052(3) 0.001(3) 0.005(2) -0.009(2)
C24 0.035(3) 0.017(3) 0.076(4) -0.025(3) 0.018(2) -0.003(3)
O15 0.0210(18) 0.047(2) 0.038(2) -0.0001(15) -0.0095(13) 0.0010(17)
C15 0.024(3) 0.247(8) 0.047(4) -0.051(4) -0.006(2) 0.010(4)
O16 0.0215(18) 0.045(2) 0.057(2) -0.0229(17) 0.0012(14) -0.0007(17)
C16 0.044(4) 0.060(4) 0.142(5) -0.046(4) 0.057(3) -0.033(3)
O17 0.041(2) 0.023(2) 0.055(2) -0.0125(15) 0.0214(15) -0.0074(17)
O1W 0.041(2) 0.023(2) 0.055(2) -0.0125(15) 0.0214(15) -0.0074(17)
C17 0.110(6) 0.065(5) 0.049(4) -0.044(4) 0.025(4) -0.039(5)
O18 0.283(9) 0.112(5) 0.091(4) -0.056(4) 0.112(5) -0.106(6)
C18 0.085(6) 0.066(6) 0.151(8) 0.050(5) 0.081(5) 0.014(5)
O19 0.045(4) 0.011(3) 0.041(4) 0.003(3) -0.003(3) 0.006(3)
O20 0.111(8) 0.027(5) 0.039(5) 0.001(4) 0.034(5) -0.005(5)

loop_
_atom_type_symbol
_atom_type_description
_atom_type_scat_dispersion_real
_atom_type_scat_dispersion_imag
_atom_type_scat_source
C C 0.0033 0.0016 'International Tables Vol C Tables 4.2.6.8 and 6.1.1.4'
H H 0.0000 0.0000 'International Tables Vol C Tables 4.2.6.8 and 6.1.1.4'
N N 0.0061 0.0033 'International Tables Vol C Tables 4.2.6.8 and 6.1.1.4'
O O 0.0106 0.0060 'International Tables Vol C Tables 4.2.6.8 and 6.1.1.4'
Cl Cl 0.1484 0.1585 'International Tables Vol C Tables 4.2.6.8 and 6.1.1.4'
Mn Mn 0.3368 0.7283 'International Tables Vol C Tables 4.2.6.8 and 6.1.1.4'

loop_
_geom_angle_atom_site_label_1
_geom_angle_atom_site_label_2
_geom_angle_atom_site_label_3
_geom_angle
O11 Mn1 O1 175.93(12)
O11 Mn1 O22 84.35(11)
O1 Mn1 O22 95.27(11)
O11 Mn1 N11 90.82(13)
O1 Mn1 N11 89.59(12)
O22 Mn1 N11 175.12(12)
O11 Mn1 O14 95.45(11)
O1 Mn1 O14 88.59(10)
O22 Mn1 O14 88.97(10)
N11 Mn1 O14 90.83(11)
O11 Mn1 Cl 93.13(9)
O1 Mn1 Cl 82.80(8)
O22 Mn1 Cl 85.31(8)
N11 Mn1 Cl 95.65(9)
O14 Mn1 Cl 169.17(7)
O11 Mn1 Mn2 148.13(8)
O1 Mn1 Mn2 32.16(7)
O22 Mn1 Mn2 63.96(8)
N11 Mn1 Mn2 120.81(10)
O14 Mn1 Mn2 81.40(7)
Cl Mn1 Mn2 87.82(4)
O12 Mn2 O1 177.40(12)
O12 Mn2 O23 89.00(11)
O1 Mn2 O23 91.28(11)
O12 Mn2 N22 88.52(11)
O1 Mn2 N22 91.43(11)
O23 Mn2 N22 174.23(13)
O12 Mn2 O24 91.66(11)
O1 Mn2 O24 85.75(10)
O23 Mn2 O24 100.03(12)
N22 Mn2 O24 85.26(11)
O12 Mn2 O15 91.64(11)
O1 Mn2 O15 90.93(10)
O23 Mn2 O15 92.75(13)
N22 Mn2 O15 82.11(11)
O24 Mn2 O15 166.86(10)
O12 Mn2 Mn1 147.11(8)
O1 Mn2 Mn1 31.90(7)
O23 Mn2 Mn1 122.10(8)
N22 Mn2 Mn1 61.47(8)
O24 Mn2 Mn1 73.86(8)
O15 Mn2 Mn1 96.76(7)
O1 Mn3 O13 173.91(11)
O1 Mn3 O21 92.88(11)
O13 Mn3 O21 88.50(11)
O1 Mn3 N13 88.16(12)
O13 Mn3 N13 91.22(13)
O21 Mn3 N13 172.71(14)
O1 Mn3 O17 96.48(10)
O13 Mn3 O17 89.51(11)
O21 Mn3 O17 86.97(11)
N13 Mn3 O17 85.74(13)
O1 Mn3 O16 86.87(11)
O13 Mn3 O16 87.27(11)
O21 Mn3 O16 87.36(11)
N13 Mn3 O16 99.91(13)
O17 Mn3 O16 173.55(10)
Mn3 O1 Mn1 120.33(12)
Mn3 O1 Mn2 122.08(12)
Mn1 O1 Mn2 115.94(12)
C11 O11 Mn1 130.5(2)
N11 O21 Mn3 117.84(19)
C71 N11 O21 114.7(3)
C71 N11 Mn1 126.4(3)
O21 N11 Mn1 118.7(2)
O11 C11 C61 118.2(3)
O11 C11 C21 123.2(4)
C61 C11 C21 118.6(4)
C31 C21 C11 119.1(4)
C31 C21 C71 118.5(4)
C11 C21 C71 122.5(4)
C41 C31 C21 122.0(4)
C41 C31 H31 119.0
C21 C31 H31 119.0
C51 C41 C31 118.4(4)
C51 C41 H41 120.8
C31 C41 H41 120.8
C41 C51 C61 121.1(4)
C41 C51 H51 119.4
C61 C51 H51 119.4
C51 C61 C11 120.8(4)
C51 C61 H61 119.6
C11 C61 H61 119.6
N11 C71 C21 124.9(4)
N11 C71 H71 117.6
C21 C71 H71 117.6
C12 O12 Mn2 126.1(3)
N22 O22 Mn1 115.39(19)
C72 N22 O22 116.4(3)
C72 N22 Mn2 126.5(3)
O22 N22 Mn2 117.0(2)
O12 C12 C62 119.8(4)
O12 C12 C22 121.8(3)
C62 C12 C22 118.4(3)
C32 C22 C12 118.9(4)
C32 C22 C72 119.0(4)
C12 C22 C72 122.0(3)
C42 C32 C22 121.5(4)
C42 C32 H32 119.2
C22 C32 H32 119.2
C32 C42 C52 119.5(4)
C32 C42 H42 120.3
C52 C42 H42 120.3
C62 C52 C42 120.7(4)
C62 C52 H52 119.7
C42 C52 H52 119.7
C52 C62 C12 121.0(4)
C52 C62 H62 119.5
C12 C62 H62 119.5
N22 C72 C22 123.2(4)
N22 C72 H72 118.4
C22 C72 H72 118.4
C13 O13 Mn3 131.4(2)
N13 O23 Mn2 119.0(2)
C73 N13 O23 115.7(3)
C73 N13 Mn3 124.9(3)
O23 N13 Mn3 119.0(2)
O13 C13 C63 118.4(4)
O13 C13 C23 122.8(3)
C63 C13 C23 118.8(4)
C33 C23 C13 118.7(4)
C33 C23 C73 118.6(4)
C13 C23 C73 122.7(4)
C43 C33 C23 121.9(4)
C43 C33 H33 119.1
C23 C33 H33 119.1
C53 C43 C33 118.7(4)
C53 C43 H43 120.6
C33 C43 H43 120.6
C43 C53 C63 121.7(4)
C43 C53 H53 119.1
C63 C53 H53 119.1
C53 C63 C13 120.2(4)
C53 C63 H63 119.9
C13 C63 H63 119.9
N13 C73 C23 126.5(4)
N13 C73 H73 116.7
C23 C73 H73 116.7
C14 O14 Mn1 122.0(3)
C14 O24 Mn2 129.5(2)
C24 N14 H141 109.5
C24 N14 H142 109.5
H141 N14 H142 109.5
C24 N14 H143 109.5
H141 N14 H143 109.5
H142 N14 H143 109.5
O24 C14 O14 127.8(4)
O24 C14 C24 117.0(4)
O14 C14 C24 115.2(4)
N14 C24 C14 109.9(4)
N14 C24 H241 109.7
C14 C24 H241 109.7
N14 C24 H242 109.7
C14 C24 H242 109.7
H241 C24 H242 108.2
C15 O15 Mn2 123.1(3)
C15 O15 H15 110.6
Mn2 O15 H15 120.7
O15 C15 H151 109.5
O15 C15 H152 109.5
H151 C15 H152 109.5
O15 C15 H153 109.5
H151 C15 H153 109.5
H152 C15 H153 109.5
C16 O16 Mn3 117.9(2)
C16 O16 H16 103.5
Mn3 O16 H16 116.7
O16 C16 H161 109.5
O16 C16 H162 109.5
H161 C16 H162 109.5
O16 C16 H163 109.5
H161 C16 H163 109.5
H162 C16 H163 109.5
C17 O17 Mn3 121.7(3)
C17 O17 H17 110.5
Mn3 O17 H17 117.9
O17 C17 H17A 109.6
O17 C17 H17B 109.4
H17A C17 H17B 109.5
O17 C17 H17C 109.4
H17A C17 H17C 109.5
H17B C17 H17C 109.5
C18 O18 H18 109.5
O18 C18 H18A 109.5
O18 C18 H18B 109.5
H18A C18 H18B 109.5
O18 C18 H18C 109.5
H18A C18 H18C 109.5
H18B C18 H18C 109.5
O19 C19 H19A 109.5
O19 C19 H19B 109.5
H19A C19 H19B 109.5
O19 C19 H19C 109.5
H19A C19 H19C 109.5
H19B C19 H19C 109.5
C20 O20 H20 109.5
O20 C20 H20A 109.5
O20 C20 H20B 109.5
H20A C20 H20B 109.5
O20 C20 H20C 109.5
H20A C20 H20C 109.5
H20B C20 H20C 109.5

loop_
_geom_bond_atom_site_label_1
_geom_bond_atom_site_label_2
_geom_bond_distance
Mn1 O11 1.870(2)
Mn1 O1 1.871(2)
Mn1 O22 1.948(2)
Mn1 N11 1.998(3)
Mn1 O14 2.197(3)
Mn1 Cl 2.7501(14)
Mn1 Mn2 3.1841(15)
Mn2 O12 1.861(3)
Mn2 O1 1.885(2)
Mn2 O23 1.908(3)
Mn2 N22 2.003(3)
Mn2 O24 2.217(3)
Mn2 O15 2.269(3)
Mn3 O1 1.868(2)
Mn3 O13 1.869(3)
Mn3 O21 1.903(2)
Mn3 N13 2.018(3)
Mn3 O17 2.266(3)
Mn3 O16 2.268(3)
O11 C11 1.339(4)
O21 N11 1.383(3)
N11 C71 1.289(4)
C11 C61 1.391(5)
C11 C21 1.411(5)
C21 C31 1.388(5)
C21 C71 1.458(5)
C31 C41 1.383(5)
C31 H31 0.9500
C41 C51 1.379(5)
C41 H41 0.9500
C51 C61 1.381(5)
C51 H51 0.9500
C61 H61 0.9500
C71 H71 0.9500
O12 C12 1.335(4)
O22 N22 1.392(3)
N22 C72 1.290(4)
C12 C62 1.394(5)
C12 C22 1.426(5)
C22 C32 1.400(5)
C22 C72 1.439(5)
C32 C42 1.368(5)
C32 H32 0.9500
C42 C52 1.388(5)
C42 H42 0.9500
C52 C62 1.379(5)
C52 H52 0.9500
C62 H62 0.9500
C72 H72 0.9500
O13 C13 1.331(4)
O23 N13 1.370(3)
N13 C73 1.294(4)
C13 C63 1.400(5)
C13 C23 1.418(5)
C23 C33 1.393(5)
C23 C73 1.438(5)
C33 C43 1.379(5)
C33 H33 0.9500
C43 C53 1.374(5)
C43 H43 0.9500
C53 C63 1.377(5)
C53 H53 0.9500
C63 H63 0.9500
C73 H73 0.9500
O14 C14 1.259(5)
O24 C14 1.255(5)
N14 C24 1.474(5)
N14 H141 0.9100
N14 H142 0.9100
N14 H143 0.9100
C14 C24 1.511(5)
C24 H241 0.9900
C24 H242 0.9900
O15 C15 1.427(5)
O15 H15 0.8399
C15 H151 0.9800
C15 H152 0.9800
C15 H153 0.9800
O16 C16 1.445(4)
O16 H16 0.8383
C16 H161 0.9800
C16 H162 0.9800
C16 H163 0.9800
O17 C17 1.405(5)
O17 H17 0.8407
C17 H17A 0.9800
C17 H17B 0.9800
C17 H17C 0.9800
O18 C18 1.240(6)
O18 H18 0.8400
C18 H18A 0.9800
C18 H18B 0.9800
C18 H18C 0.9800
O19 C19 1.424(10)
O19 H19 0.8400
C19 H19A 0.9800
C19 H19B 0.9800
C19 H19C 0.9800
O20 C20 1.431(12)
O20 H20 0.8400
C20 H20A 0.9800
C20 H20B 0.9800
C20 H20C 0.9800
O2W H17C 0.8796

loop_
_geom_hbond_atom_site_label_D
_geom_hbond_atom_site_label_H
_geom_hbond_atom_site_label_A
_geom_hbond_distance_DH
_geom_hbond_distance_HA
_geom_hbond_distance_DA
_geom_hbond_angle_DHA
_geom_hbond_site_symmetry_A
N14 H141 O22 0.91 2.02 2.865(4) 153.7 8_765
N14 H141 N22 0.91 2.60 3.470(5) 160.4 8_765
N14 H142 O11 0.91 2.18 2.984(5) 146.5 1_565
N14 H142 O22 0.91 2.21 2.955(4) 138.9 1_565
N14 H143 O19 0.91 2.38 3.201(6) 150.3 .
O15 H15 O20 0.84 2.11 2.903(8) 158.0 1_545
O16 H16 Cl 0.84 2.30 3.087(3) 156.3 .
O17 H17 Cl 0.84 2.20 3.016(3) 162.6 1_565
O18 H18 O21 0.84 2.30 3.037(5) 146.0 .
O19 H19 O12 0.84 2.06 2.818(6) 149.6 .
O20 H20 O23 0.84 2.39 3.135(7) 148.3 .
